data_4134327
loop_
_publ_author_name
'Wang, Guocang'
'Walley, Jacob E.'
'Dickie, Diane A.'
'Pan, Sudip'
'Frenking, Gernot'
'Gilliard, Jr, Robert J'

_publ_section_title
;
 A Stable, Crystalline Beryllium Radical Cation.
;
_journal_name_full 'Journal of the American Chemical Society'
_journal_paper_doi 10.1021/jacs.9b13777
_journal_year 2020
_chemical_formula_sum 'C75 H132 Be2 K2 N6 O6'
_chemical_formula_weight 1310.08
_space_group_crystal_system monoclinic
_space_group_IT_number 14
_space_group_name_Hall '-P 2ybc'
_space_group_name_H-M_alt 'P 1 21/c 1'
_atom_sites_solution_hydrogens geom
_atom_sites_solution_primary dual
_cell_angle_alpha 90
_cell_angle_beta 90.911(2)
_cell_angle_gamma 90
_cell_formula_units_Z 2
_cell_length_a 11.8464(6)
_cell_length_b 15.1384(7)
_cell_length_c 21.7904(10)
_cell_measurement_reflns_used 9888
_cell_measurement_temperature 100.(2)
_cell_measurement_theta_max 28.2004
_cell_measurement_theta_min 2.3033
_cell_volume 3907.3(3)
_computing_cell_refinement 'SAINT V8.38A (Bruker AXS Inc., 2017)'
_computing_data_collection 'Bruker Instrument Service v2017.5.0.0'
_computing_data_reduction 'SAINT V8.38A (Bruker AXS Inc., 2017)'
_computing_structure_refinement 'SHELXL-2017/1 (Sheldrick, 2017)'
_computing_structure_solution 'SHELXT 2014/5 (Sheldrick, 2014)'
_diffrn_ambient_temperature 100.(2)
_diffrn_detector_area_resol_mean 8.3333
_diffrn_measured_fraction_theta_full 0.999
_diffrn_measured_fraction_theta_max 0.999
_diffrn_measurement_device_type 'Bruker Kappa APEXII Duo'
_diffrn_measurement_method '\f and \w scans'
_diffrn_radiation_monochromator graphite
_diffrn_radiation_type 'Mo K\a'
_diffrn_radiation_wavelength 0.71073
_diffrn_reflns_av_R_equivalents 0.0377
_diffrn_reflns_av_unetI/netI 0.0290
_diffrn_reflns_limit_h_max 15
_diffrn_reflns_limit_h_min -15
_diffrn_reflns_limit_k_max 20
_diffrn_reflns_limit_k_min -19
_diffrn_reflns_limit_l_max 29
_diffrn_reflns_limit_l_min -28
_diffrn_reflns_number 53380
_diffrn_reflns_theta_full 28.31
_diffrn_reflns_theta_max 28.31
_diffrn_reflns_theta_min 1.64
_diffrn_source 'fine-focus sealed tube'
_exptl_absorpt_coefficient_mu 0.172
_exptl_absorpt_correction_T_max 0.95
_exptl_absorpt_correction_T_min 0.89
_exptl_absorpt_correction_type multi-scan
_exptl_absorpt_process_details
;
SADABS-2016/2 - Bruker AXS area detector scaling and absorption correction
;
_exptl_crystal_colour colourless
_exptl_crystal_density_diffrn 1.114
_exptl_crystal_density_method 'not measured'
_exptl_crystal_description block
_exptl_crystal_F_000 1436
_exptl_crystal_size_max 0.480
_exptl_crystal_size_mid 0.474
_exptl_crystal_size_min 0.288
_refine_diff_density_max 0.563
_refine_diff_density_min -0.310
_refine_ls_extinction_method none
_refine_ls_goodness_of_fit_ref 1.023
_refine_ls_hydrogen_treatment constr
_refine_ls_matrix_type full
_refine_ls_number_parameters 456
_refine_ls_number_reflns 9735
_refine_ls_number_restraints 0
_refine_ls_restrained_S_all 1.023
_refine_ls_R_factor_all 0.0578
_refine_ls_R_factor_gt 0.0392
_refine_ls_shift/su_max 0.001
_refine_ls_shift/su_mean 0.000
_refine_ls_structure_factor_coef Fsqd
_refine_ls_weighting_details 'w=1/[\s^2^(Fo^2^)+(0.0431P)^2^+1.7909P] where P=(Fo^2^+2Fc^2^)/3'
_refine_ls_weighting_scheme calc
_refine_ls_wR_factor_gt 0.0937
_refine_ls_wR_factor_ref 0.1039
_reflns_number_gt 7592
_reflns_number_total 9735
_reflns_threshold_expression 'I > 2\s(I)'
_cod_data_source_file ja9b13777_si_002.cif
_cod_data_source_block 5
_cod_depositor_comments
;
The following automatic conversions were performed:

data item '_exptl_absorpt_correction_type' value 'Multi-Scan' was
changed to 'multi-scan' in accordance with the
/home/data/users/saulius/crontab/automatic-downloads/rss-feeds/ACS/lib/dictionaries/cif_core.dic
dictionary named 'cif_core.dic' version 2.4.2 last updated on
2011-04-26.

Automatic conversion script
Id: cif_fix_values 7556 2019-12-06 15:28:31Z antanas 
;
_cod_original_sg_symbol_H-M 'P 21/c'
_cod_database_code 4134327

loop_
_space_group_symop_operation_xyz
'x, y, z'
'-x, y+1/2, -z+1/2'
'-x, -y, -z'
'x, -y-1/2, z-1/2'

loop_
_atom_site_type_symbol
_atom_site_label
_atom_site_fract_x
_atom_site_fract_y
_atom_site_fract_z
_atom_site_U_iso_or_equiv
_atom_site_adp_type
_atom_site_calc_flag
_atom_site_refinement_flags_adp
_atom_site_refinement_flags_occupancy
_atom_site_refinement_flags_posn
_atom_site_occupancy
_atom_site_disorder_assembly
_atom_site_disorder_group
K K1 0.50597(2) 0.72222(2) 0.63950(2) 0.02376(8) Uani d . . . 1 . .
Be Be1 0.27482(13) 0.57517(10) 0.65884(7) 0.0143(3) Uani d . . . 1 . .
O O1 0.34558(7) 0.54684(6) 0.71528(4) 0.01550(18) Uani d . . . 1 . .
O O2 0.16486(7) 0.52732(6) 0.64290(4) 0.01551(18) Uani d . . . 1 . .
O O3 0.32139(7) 0.65235(6) 0.62030(4) 0.01700(19) Uani d . . . 1 . .
N N1 0.44969(8) 0.59127(7) 0.73079(5) 0.0138(2) Uani d . . . 1 . .
N N2 0.12882(9) 0.45864(6) 0.68417(5) 0.0144(2) Uani d . . . 1 . .
N N3 0.30656(9) 0.70336(7) 0.56503(5) 0.0176(2) Uani d . . . 1 . .
C C1 0.54057(11) 0.52260(9) 0.73107(6) 0.0180(3) Uani d . . . 1 . .
C C2 0.65124(11) 0.56703(10) 0.75252(7) 0.0244(3) Uani d . . . 1 . .
H H2A 0.710568 0.5213 0.75688 0.029 Uiso calc U . R 1 . .
H H2B 0.67551 0.609162 0.720588 0.029 Uiso calc U . R 1 . .
C C3 0.64118(12) 0.61606(10) 0.81310(7) 0.0256(3) Uani d . . . 1 . .
H H3A 0.712652 0.647429 0.822644 0.031 Uiso calc U . R 1 . .
H H3B 0.626983 0.57344 0.846564 0.031 Uiso calc U . R 1 . .
C C4 0.54458(12) 0.68209(9) 0.80872(6) 0.0217(3) Uani d . . . 1 . .
H H4A 0.563402 0.728022 0.778209 0.026 Uiso calc U . R 1 . .
H H4B 0.53615 0.711504 0.848967 0.026 Uiso calc U . R 1 . .
C C5 0.43194(11) 0.63883(8) 0.79012(6) 0.0155(2) Uani d . . . 1 . .
C C6 0.55434(13) 0.49231(10) 0.66450(6) 0.0265(3) Uani d . . . 1 . .
H H6A 0.568718 0.543714 0.638427 0.04 Uiso calc U . R 1 . .
H H6B 0.485124 0.462688 0.650362 0.04 Uiso calc U . R 1 . .
H H6C 0.617994 0.451169 0.662147 0.04 Uiso calc U . R 1 . .
C C7 0.51551(13) 0.43946(9) 0.76942(6) 0.0239(3) Uani d . . . 1 . .
H H7A 0.531172 0.451774 0.812878 0.036 Uiso calc U . R 1 . .
H H7B 0.563475 0.390718 0.755832 0.036 Uiso calc U . R 1 . .
H H7C 0.435965 0.42307 0.763912 0.036 Uiso calc U . R 1 . .
C C8 0.34391(12) 0.71097(8) 0.77733(6) 0.0202(3) Uani d . . . 1 . .
H H8A 0.365666 0.744926 0.741102 0.03 Uiso calc U . R 1 . .
H H8B 0.339795 0.750458 0.812859 0.03 Uiso calc U . R 1 . .
H H8C 0.269964 0.683642 0.769851 0.03 Uiso calc U . R 1 . .
C C9 0.38634(12) 0.58190(9) 0.84278(6) 0.0210(3) Uani d . . . 1 . .
H H9A 0.327392 0.542329 0.826771 0.032 Uiso calc U . R 1 . .
H H9B 0.354614 0.620331 0.874316 0.032 Uiso calc U . R 1 . .
H H9C 0.44801 0.546796 0.860756 0.032 Uiso calc U . R 1 . .
C C10 0.01785(11) 0.48627(8) 0.70818(6) 0.0189(3) Uani d . . . 1 . .
C C11 -0.02470(12) 0.41175(9) 0.74980(7) 0.0249(3) Uani d . . . 1 . .
H H11A 0.024959 0.407902 0.786674 0.03 Uiso calc U . R 1 . .
H H11B -0.101683 0.42648 0.763573 0.03 Uiso calc U . R 1 . .
C C12 -0.02742(13) 0.32223(9) 0.71792(7) 0.0284(3) Uani d . . . 1 . .
H H12A -0.0498 0.275875 0.747376 0.034 Uiso calc U . R 1 . .
H H12B -0.083609 0.323161 0.683804 0.034 Uiso calc U . R 1 . .
C C13 0.08908(13) 0.30165(9) 0.69311(7) 0.0240(3) Uani d . . . 1 . .
H H13A 0.085709 0.244922 0.670556 0.029 Uiso calc U . R 1 . .
H H13B 0.142698 0.294308 0.728051 0.029 Uiso calc U . R 1 . .
C C14 0.13386(11) 0.37349(8) 0.65023(6) 0.0170(2) Uani d . . . 1 . .
C C15 -0.07217(11) 0.51122(10) 0.65904(7) 0.0269(3) Uani d . . . 1 . .
H H15A -0.036243 0.543583 0.625653 0.04 Uiso calc U . R 1 . .
H H15B -0.129966 0.548521 0.677629 0.04 Uiso calc U . R 1 . .
H H15C -0.10738 0.45738 0.6427 0.04 Uiso calc U . R 1 . .
C C16 0.04078(13) 0.56798(9) 0.74794(7) 0.0287(3) Uani d . . . 1 . .
H H16A 0.103077 0.555592 0.776791 0.043 Uiso calc U . R 1 . .
H H16B -0.027174 0.58281 0.770843 0.043 Uiso calc U . R 1 . .
H H16C 0.061106 0.617799 0.721605 0.043 Uiso calc U . R 1 . .
C C17 0.25907(12) 0.35578(9) 0.63888(7) 0.0233(3) Uani d . . . 1 . .
H H17A 0.28669 0.397279 0.608035 0.035 Uiso calc U . R 1 . .
H H17B 0.26853 0.295147 0.624059 0.035 Uiso calc U . R 1 . .
H H17C 0.302128 0.36357 0.677269 0.035 Uiso calc U . R 1 . .
C C18 0.07137(12) 0.37106(9) 0.58765(6) 0.0242(3) Uani d . . . 1 . .
H H18A -0.010016 0.365846 0.594166 0.036 Uiso calc U . R 1 . .
H H18B 0.097547 0.320213 0.56395 0.036 Uiso calc U . R 1 . .
H H18C 0.086874 0.425582 0.565044 0.036 Uiso calc U . R 1 . .
C C19 0.30549(12) 0.64505(9) 0.50959(6) 0.0212(3) Uani d . . . 1 . .
C C20 0.29915(13) 0.70650(10) 0.45305(6) 0.0257(3) Uani d . . . 1 . .
H H20A 0.370733 0.739911 0.450335 0.031 Uiso calc U . R 1 . .
H H20B 0.291361 0.669951 0.415545 0.031 Uiso calc U . R 1 . .
C C21 0.20175(12) 0.77127(10) 0.45506(6) 0.0247(3) Uani d . . . 1 . .
H H21A 0.129169 0.738843 0.454414 0.03 Uiso calc U . R 1 . .
H H21B 0.203385 0.810477 0.418717 0.03 Uiso calc U . R 1 . .
C C22 0.21213(12) 0.82608(9) 0.51355(7) 0.0242(3) Uani d . . . 1 . .
H H22A 0.147781 0.867677 0.515331 0.029 Uiso calc U . R 1 . .
H H22B 0.282415 0.86136 0.512287 0.029 Uiso calc U . R 1 . .
C C23 0.21390(11) 0.76855(9) 0.57200(6) 0.0191(3) Uani d . . . 1 . .
C C24 0.21156(15) 0.57591(10) 0.50562(7) 0.0334(4) Uani d . . . 1 . .
H H24A 0.207449 0.544118 0.544702 0.05 Uiso calc U . R 1 . .
H H24B 0.22775 0.534052 0.472606 0.05 Uiso calc U . R 1 . .
H H24C 0.139283 0.605252 0.497029 0.05 Uiso calc U . R 1 . .
C C25 0.41899(15) 0.59793(12) 0.50933(7) 0.0366(4) Uani d . . . 1 . .
H H25A 0.479882 0.641496 0.513183 0.055 Uiso calc U . R 1 . .
H H25B 0.426715 0.56538 0.470744 0.055 Uiso calc U . R 1 . .
H H25C 0.423454 0.556579 0.543882 0.055 Uiso calc U . R 1 . .
C C26 0.24681(14) 0.82930(10) 0.62584(7) 0.0299(3) Uani d . . . 1 . .
H H26A 0.323703 0.851398 0.620174 0.045 Uiso calc U . R 1 . .
H H26B 0.243491 0.79604 0.664354 0.045 Uiso calc U . R 1 . .
H H26C 0.194248 0.879209 0.627339 0.045 Uiso calc U . R 1 . .
C C27 0.09632(12) 0.73045(10) 0.58473(7) 0.0292(3) Uani d . . . 1 . .
H H27A 0.063243 0.707106 0.546543 0.044 Uiso calc U . R 1 . .
H H27B 0.047674 0.777158 0.600756 0.044 Uiso calc U . R 1 . .
H H27C 0.103061 0.682796 0.615005 0.044 Uiso calc U . R 1 . .
C C28 0.59519(17) 0.86165(14) 0.48708(8) 0.0457(5) Uani d . . . 1 . .
H H28A 0.586709 0.81835 0.45389 0.069 Uiso calc U . R 1 . .
H H28B 0.635541 0.91359 0.471954 0.069 Uiso calc U . R 1 . .
H H28C 0.520437 0.879436 0.501223 0.069 Uiso calc U . R 1 . .
C C29 0.66091(12) 0.82114(10) 0.53944(6) 0.0267(3) Uani d . . . 1 . .
C C30 0.68166(12) 0.86715(10) 0.59359(7) 0.0250(3) Uani d . . . 1 . .
H H30 0.651683 0.924996 0.597847 0.03 Uiso calc U . R 1 . .
C C31 0.74462(12) 0.83145(10) 0.64158(7) 0.0266(3) Uani d . . . 1 . .
H H31 0.757342 0.864666 0.678028 0.032 Uiso calc U . R 1 . .
C C32 0.78886(12) 0.74746(11) 0.63633(7) 0.0297(3) Uani d . . . 1 . .
H H32 0.832384 0.722726 0.669047 0.036 Uiso calc U . R 1 . .
C C33 0.76946(13) 0.69963(10) 0.58322(7) 0.0307(3) Uani d . . . 1 . .
H H33 0.799667 0.641766 0.579577 0.037 Uiso calc U . R 1 . .
C C34 0.70620(13) 0.73537(11) 0.53510(7) 0.0305(3) Uani d . . . 1 . .
H H34 0.693329 0.701634 0.498903 0.037 Uiso calc U . R 1 . .
C C35 0.9307(5) 0.9123(4) 0.4145(3) 0.0514(13) Uani d . P . 0.5 A -1
H H35A 0.995982 0.882948 0.396438 0.077 Uiso calc U P R 0.5 A -1
H H35B 0.894204 0.950353 0.383726 0.077 Uiso calc U P R 0.5 A -1
H H35C 0.876816 0.867667 0.428348 0.077 Uiso calc U P R 0.5 A -1
C C36 0.9689(3) 0.9669(2) 0.46788(15) 0.0249(6) Uani d . P . 0.5 A -1
C C37 0.9326(6) 0.9492(4) 0.5251(3) 0.0221(11) Uani d . P . 0.5 A -1
H H37 0.883059 0.900759 0.531313 0.027 Uiso calc U P R 0.5 A -1
C C38 0.9666(3) 1.0011(3) 0.57562(18) 0.0368(8) Uani d . P . 0.5 A -1
H H38 0.938439 0.989407 0.615378 0.044 Uiso calc U P R 0.5 A -1
C C39 1.0408(5) 1.0686(4) 0.5665(3) 0.0506(15) Uani d . P . 0.5 A -1
H H39 1.065816 1.103601 0.600291 0.061 Uiso calc U P R 0.5 A -1
C C40 1.0798(3) 1.0862(3) 0.5082(3) 0.0491(11) Uani d . P . 0.5 A -1
H H40 1.130312 1.133969 0.501821 0.059 Uiso calc U P R 0.5 A -1
C C41 1.0449(6) 1.0336(4) 0.4587(3) 0.0267(12) Uani d . P . 0.5 A -1
H H41 1.073667 1.044105 0.418954 0.032 Uiso calc U P R 0.5 A -1

loop_
_atom_site_aniso_label
_atom_site_aniso_U_11
_atom_site_aniso_U_22
_atom_site_aniso_U_33
_atom_site_aniso_U_12
_atom_site_aniso_U_13
_atom_site_aniso_U_23
K1 0.01707(14) 0.03252(16) 0.02167(15) -0.00747(12) -0.00027(11) 0.00656(12)
Be1 0.0150(7) 0.0132(7) 0.0146(7) -0.0003(6) 0.0011(6) -0.0009(6)
O1 0.0133(4) 0.0151(4) 0.0180(4) -0.0040(3) -0.0030(3) 0.0001(3)
O2 0.0151(4) 0.0152(4) 0.0162(4) -0.0027(3) 0.0000(3) 0.0044(3)
O3 0.0181(4) 0.0190(4) 0.0139(4) -0.0027(3) -0.0030(3) 0.0049(3)
N1 0.0114(5) 0.0158(5) 0.0141(5) -0.0014(4) -0.0016(4) -0.0023(4)
N2 0.0150(5) 0.0110(5) 0.0171(5) -0.0013(4) 0.0016(4) 0.0018(4)
N3 0.0189(5) 0.0196(5) 0.0142(5) 0.0025(4) -0.0009(4) 0.0043(4)
C1 0.0159(6) 0.0209(6) 0.0172(6) 0.0049(5) 0.0001(5) -0.0023(5)
C2 0.0145(6) 0.0338(8) 0.0249(7) 0.0023(5) -0.0007(5) 0.0008(6)
C3 0.0186(6) 0.0318(8) 0.0261(7) -0.0030(6) -0.0072(5) -0.0019(6)
C4 0.0241(7) 0.0212(6) 0.0197(6) -0.0047(5) -0.0039(5) -0.0030(5)
C5 0.0181(6) 0.0140(5) 0.0143(6) -0.0006(5) 0.0005(5) -0.0018(4)
C6 0.0269(7) 0.0315(7) 0.0213(7) 0.0092(6) 0.0021(6) -0.0058(6)
C7 0.0290(7) 0.0181(6) 0.0243(7) 0.0078(5) -0.0033(6) -0.0008(5)
C8 0.0239(7) 0.0157(6) 0.0211(6) 0.0029(5) 0.0014(5) -0.0023(5)
C9 0.0253(7) 0.0218(6) 0.0161(6) 0.0024(5) 0.0045(5) 0.0011(5)
C10 0.0172(6) 0.0159(6) 0.0239(7) 0.0009(5) 0.0051(5) 0.0027(5)
C11 0.0243(7) 0.0228(7) 0.0277(7) -0.0020(5) 0.0072(6) 0.0064(6)
C12 0.0302(8) 0.0195(7) 0.0355(8) -0.0075(6) 0.0025(6) 0.0084(6)
C13 0.0311(8) 0.0138(6) 0.0271(7) -0.0014(5) -0.0020(6) 0.0021(5)
C14 0.0188(6) 0.0134(6) 0.0187(6) 0.0004(5) -0.0026(5) -0.0018(5)
C15 0.0162(6) 0.0277(7) 0.0368(8) 0.0050(5) 0.0044(6) 0.0089(6)
C16 0.0344(8) 0.0208(7) 0.0313(8) -0.0003(6) 0.0139(6) -0.0038(6)
C17 0.0235(7) 0.0206(6) 0.0256(7) 0.0061(5) -0.0015(6) -0.0041(5)
C18 0.0274(7) 0.0228(7) 0.0221(7) -0.0040(6) -0.0063(6) -0.0035(5)
C19 0.0264(7) 0.0224(6) 0.0148(6) 0.0010(5) -0.0020(5) 0.0008(5)
C20 0.0288(7) 0.0311(7) 0.0173(6) -0.0010(6) 0.0001(5) 0.0038(6)
C21 0.0220(7) 0.0304(7) 0.0215(7) -0.0045(6) -0.0043(5) 0.0118(6)
C22 0.0199(7) 0.0229(7) 0.0297(7) -0.0001(5) -0.0009(6) 0.0087(6)
C23 0.0153(6) 0.0209(6) 0.0213(6) 0.0022(5) 0.0010(5) 0.0042(5)
C24 0.0538(10) 0.0259(7) 0.0202(7) -0.0108(7) -0.0102(7) 0.0028(6)
C25 0.0457(10) 0.0429(9) 0.0211(7) 0.0211(8) -0.0001(7) -0.0043(7)
C26 0.0355(8) 0.0254(7) 0.0287(8) 0.0081(6) -0.0014(6) -0.0022(6)
C27 0.0183(7) 0.0356(8) 0.0337(8) 0.0035(6) 0.0037(6) 0.0122(7)
C28 0.0468(11) 0.0601(12) 0.0302(9) -0.0016(9) -0.0067(8) 0.0120(8)
C29 0.0230(7) 0.0365(8) 0.0206(7) -0.0058(6) 0.0042(5) 0.0036(6)
C30 0.0240(7) 0.0251(7) 0.0261(7) -0.0028(6) 0.0054(6) -0.0009(6)
C31 0.0226(7) 0.0334(8) 0.0238(7) -0.0077(6) 0.0029(6) -0.0034(6)
C32 0.0200(7) 0.0391(8) 0.0301(8) -0.0003(6) 0.0009(6) 0.0036(7)
C33 0.0248(7) 0.0305(8) 0.0372(8) 0.0057(6) 0.0066(6) -0.0027(6)
C34 0.0278(7) 0.0412(9) 0.0226(7) -0.0041(6) 0.0088(6) -0.0091(6)
C35 0.058(4) 0.059(3) 0.037(3) 0.019(3) -0.009(2) -0.018(2)
C36 0.0230(14) 0.0270(15) 0.0246(15) 0.0086(12) -0.0009(12) -0.0008(13)
C37 0.026(3) 0.015(3) 0.025(3) -0.0075(17) 0.0029(19) -0.0052(19)
C38 0.042(2) 0.045(2) 0.0230(17) 0.0094(17) -0.0002(15) 0.0018(17)
C39 0.043(3) 0.049(3) 0.059(4) 0.010(2) -0.026(2) -0.026(3)
C40 0.0220(16) 0.028(2) 0.098(4) -0.0087(14) 0.007(2) 0.004(2)
C41 0.034(3) 0.021(3) 0.026(4) 0.000(2) 0.013(2) 0.002(2)

loop_
_atom_type_symbol
_atom_type_description
_atom_type_scat_dispersion_real
_atom_type_scat_dispersion_imag
_atom_type_scat_source
C C 0.0033 0.0016 'International Tables Vol C Tables 4.2.6.8 and 6.1.1.4'
H H 0.0000 0.0000 'International Tables Vol C Tables 4.2.6.8 and 6.1.1.4'
Be Be 0.0005 0.0002 'International Tables Vol C Tables 4.2.6.8 and 6.1.1.4'
K K 0.2009 0.2494 'International Tables Vol C Tables 4.2.6.8 and 6.1.1.4'
N N 0.0061 0.0033 'International Tables Vol C Tables 4.2.6.8 and 6.1.1.4'
O O 0.0106 0.0060 'International Tables Vol C Tables 4.2.6.8 and 6.1.1.4'

loop_
_geom_angle_atom_site_label_1
_geom_angle_atom_site_label_2
_geom_angle_atom_site_label_3
_geom_angle_site_symmetry_1
_geom_angle_site_symmetry_3
_geom_angle
_geom_angle_publ_flag
O3 K1 N3 . . 30.22(3) ?
O3 K1 N1 . . 66.94(3) ?
N3 K1 N1 . . 97.15(3) ?
O3 K1 C30 . . 145.48(3) ?
N3 K1 C30 . . 115.29(4) ?
N1 K1 C30 . . 147.55(3) ?
O3 K1 C29 . . 126.60(3) ?
N3 K1 C29 . . 97.82(3) ?
N1 K1 C29 . . 156.73(4) ?
C30 K1 C29 . . 24.92(4) ?
O3 K1 C31 . . 169.97(3) ?
N3 K1 C31 . . 139.78(4) ?
N1 K1 C31 . . 123.00(3) ?
C30 K1 C31 . . 24.67(4) ?
C29 K1 C31 . . 43.75(4) ?
O3 K1 C34 . . 123.54(4) ?
N3 K1 C34 . . 102.13(4) ?
N1 K1 C34 . . 133.42(4) ?
C30 K1 C34 . . 42.95(4) ?
C29 K1 C34 . . 24.77(4) ?
C31 K1 C34 . . 49.68(4) ?
O3 K1 C32 . . 157.80(4) ?
N3 K1 C32 . . 144.25(4) ?
N1 K1 C32 . . 109.35(3) ?
C30 K1 C32 . . 42.61(4) ?
C29 K1 C32 . . 50.24(4) ?
C31 K1 C32 . . 23.91(4) ?
C34 K1 C32 . . 42.13(4) ?
O3 K1 C33 . . 135.78(4) ?
N3 K1 C33 . . 122.82(4) ?
N1 K1 C33 . . 113.78(4) ?
C30 K1 C33 . . 49.30(4) ?
C29 K1 C33 . . 42.95(4) ?
C31 K1 C33 . . 41.94(4) ?
C34 K1 C33 . . 23.87(4) ?
C32 K1 C33 . . 23.57(4) ?
O3 K1 C26 . . 53.48(3) ?
N3 K1 C26 . . 43.79(3) ?
N1 K1 C26 . . 99.51(4) ?
C30 K1 C26 . . 103.38(4) ?
C29 K1 C26 . . 103.63(4) ?
C31 K1 C26 . . 121.75(4) ?
C34 K1 C26 . . 123.55(4) ?
C32 K1 C26 . . 145.13(4) ?
C33 K1 C26 . . 146.34(4) ?
O3 K1 Be1 . . 21.14(3) ?
N3 K1 Be1 . . 51.27(3) ?
N1 K1 Be1 . . 45.90(3) ?
C30 K1 Be1 . . 166.55(4) ?
C29 K1 Be1 . . 144.50(4) ?
C31 K1 Be1 . . 168.46(4) ?
C34 K1 Be1 . . 132.71(4) ?
C32 K1 Be1 . . 147.07(4) ?
C33 K1 Be1 . . 133.99(4) ?
C26 K1 Be1 . . 67.80(4) ?
O2 Be1 O1 . . 120.14(11) ?
O2 Be1 O3 . . 123.10(11) ?
O1 Be1 O3 . . 116.77(11) ?
O2 Be1 K1 . . 157.77(9) ?
O1 Be1 K1 . . 81.87(7) ?
O3 Be1 K1 . . 35.02(5) ?
N1 O1 Be1 . . 120.74(9) ?
N2 O2 Be1 . . 117.39(9) ?
N3 O3 Be1 . . 145.12(10) ?
N3 O3 K1 . . 90.46(6) ?
Be1 O3 K1 . . 123.84(7) ?
O1 N1 C1 . . 106.85(9) ?
O1 N1 C5 . . 107.19(9) ?
C1 N1 C5 . . 116.19(9) ?
O1 N1 K1 . . 111.37(6) ?
C1 N1 K1 . . 107.77(7) ?
C5 N1 K1 . . 107.52(7) ?
O2 N2 C10 . . 106.82(9) ?
O2 N2 C14 . . 107.45(9) ?
C10 N2 C14 . . 117.55(10) ?
O3 N3 C23 . . 110.58(9) ?
O3 N3 C19 . . 111.01(9) ?
C23 N3 C19 . . 118.53(10) ?
O3 N3 K1 . . 59.32(5) ?
C23 N3 K1 . . 118.74(8) ?
C19 N3 K1 . . 120.90(8) ?
N1 C1 C6 . . 106.94(10) ?
N1 C1 C2 . . 107.87(10) ?
C6 C1 C2 . . 108.37(11) ?
N1 C1 C7 . . 115.12(11) ?
C6 C1 C7 . . 107.04(11) ?
C2 C1 C7 . . 111.24(11) ?
C3 C2 C1 . . 113.49(11) ?
C3 C2 H2A . . 108.9 ?
C1 C2 H2A . . 108.9 ?
C3 C2 H2B . . 108.9 ?
C1 C2 H2B . . 108.9 ?
H2A C2 H2B . . 107.7 ?
C2 C3 C4 . . 109.60(11) ?
C2 C3 H3A . . 109.7 ?
C4 C3 H3A . . 109.7 ?
C2 C3 H3B . . 109.7 ?
C4 C3 H3B . . 109.7 ?
H3A C3 H3B . . 108.2 ?
C3 C4 C5 . . 112.71(11) ?
C3 C4 H4A . . 109.0 ?
C5 C4 H4A . . 109.0 ?
C3 C4 H4B . . 109.0 ?
C5 C4 H4B . . 109.0 ?
H4A C4 H4B . . 107.8 ?
N1 C5 C8 . . 106.87(10) ?
N1 C5 C4 . . 107.44(10) ?
C8 C5 C4 . . 109.28(10) ?
N1 C5 C9 . . 115.47(10) ?
C8 C5 C9 . . 106.77(10) ?
C4 C5 C9 . . 110.83(11) ?
C1 C6 H6A . . 109.5 ?
C1 C6 H6B . . 109.5 ?
H6A C6 H6B . . 109.5 ?
C1 C6 H6C . . 109.5 ?
H6A C6 H6C . . 109.5 ?
H6B C6 H6C . . 109.5 ?
C1 C7 H7A . . 109.5 ?
C1 C7 H7B . . 109.5 ?
H7A C7 H7B . . 109.5 ?
C1 C7 H7C . . 109.5 ?
H7A C7 H7C . . 109.5 ?
H7B C7 H7C . . 109.5 ?
C5 C8 H8A . . 109.5 ?
C5 C8 H8B . . 109.5 ?
H8A C8 H8B . . 109.5 ?
C5 C8 H8C . . 109.5 ?
H8A C8 H8C . . 109.5 ?
H8B C8 H8C . . 109.5 ?
C5 C9 H9A . . 109.5 ?
C5 C9 H9B . . 109.5 ?
H9A C9 H9B . . 109.5 ?
C5 C9 H9C . . 109.5 ?
H9A C9 H9C . . 109.5 ?
H9B C9 H9C . . 109.5 ?
N2 C10 C16 . . 106.08(11) ?
N2 C10 C11 . . 107.58(10) ?
C16 C10 C11 . . 108.40(11) ?
N2 C10 C15 . . 115.48(11) ?
C16 C10 C15 . . 107.97(11) ?
C11 C10 C15 . . 111.03(11) ?
C12 C11 C10 . . 112.86(12) ?
C12 C11 H11A . . 109.0 ?
C10 C11 H11A . . 109.0 ?
C12 C11 H11B . . 109.0 ?
C10 C11 H11B . . 109.0 ?
H11A C11 H11B . . 107.8 ?
C13 C12 C11 . . 109.35(12) ?
C13 C12 H12A . . 109.8 ?
C11 C12 H12A . . 109.8 ?
C13 C12 H12B . . 109.8 ?
C11 C12 H12B . . 109.8 ?
H12A C12 H12B . . 108.3 ?
C12 C13 C14 . . 113.30(11) ?
C12 C13 H13A . . 108.9 ?
C14 C13 H13A . . 108.9 ?
C12 C13 H13B . . 108.9 ?
C14 C13 H13B . . 108.9 ?
H13A C13 H13B . . 107.7 ?
N2 C14 C17 . . 106.17(10) ?
N2 C14 C13 . . 107.13(10) ?
C17 C14 C13 . . 108.63(11) ?
N2 C14 C18 . . 115.96(10) ?
C17 C14 C18 . . 107.79(11) ?
C13 C14 C18 . . 110.86(11) ?
C10 C15 H15A . . 109.5 ?
C10 C15 H15B . . 109.5 ?
H15A C15 H15B . . 109.5 ?
C10 C15 H15C . . 109.5 ?
H15A C15 H15C . . 109.5 ?
H15B C15 H15C . . 109.5 ?
C10 C16 H16A . . 109.5 ?
C10 C16 H16B . . 109.5 ?
H16A C16 H16B . . 109.5 ?
C10 C16 H16C . . 109.5 ?
H16A C16 H16C . . 109.5 ?
H16B C16 H16C . . 109.5 ?
C14 C17 H17A . . 109.5 ?
C14 C17 H17B . . 109.5 ?
H17A C17 H17B . . 109.5 ?
C14 C17 H17C . . 109.5 ?
H17A C17 H17C . . 109.5 ?
H17B C17 H17C . . 109.5 ?
C14 C18 H18A . . 109.5 ?
C14 C18 H18B . . 109.5 ?
H18A C18 H18B . . 109.5 ?
C14 C18 H18C . . 109.5 ?
H18A C18 H18C . . 109.5 ?
H18B C18 H18C . . 109.5 ?
N3 C19 C25 . . 106.46(11) ?
N3 C19 C24 . . 116.50(12) ?
C25 C19 C24 . . 108.73(13) ?
N3 C19 C20 . . 106.76(11) ?
C25 C19 C20 . . 108.12(12) ?
C24 C19 C20 . . 109.95(11) ?
C21 C20 C19 . . 113.21(12) ?
C21 C20 H20A . . 108.9 ?
C19 C20 H20A . . 108.9 ?
C21 C20 H20B . . 108.9 ?
C19 C20 H20B . . 108.9 ?
H20A C20 H20B . . 107.7 ?
C20 C21 C22 . . 108.97(11) ?
C20 C21 H21A . . 109.9 ?
C22 C21 H21A . . 109.9 ?
C20 C21 H21B . . 109.9 ?
C22 C21 H21B . . 109.9 ?
H21A C21 H21B . . 108.3 ?
C21 C22 C23 . . 112.52(11) ?
C21 C22 H22A . . 109.1 ?
C23 C22 H22A . . 109.1 ?
C21 C22 H22B . . 109.1 ?
C23 C22 H22B . . 109.1 ?
H22A C22 H22B . . 107.8 ?
N3 C23 C26 . . 107.26(11) ?
N3 C23 C27 . . 116.26(11) ?
C26 C23 C27 . . 107.85(12) ?
N3 C23 C22 . . 106.91(10) ?
C26 C23 C22 . . 107.01(11) ?
C27 C23 C22 . . 111.12(11) ?
C19 C24 H24A . . 109.5 ?
C19 C24 H24B . . 109.5 ?
H24A C24 H24B . . 109.5 ?
C19 C24 H24C . . 109.5 ?
H24A C24 H24C . . 109.5 ?
H24B C24 H24C . . 109.5 ?
C19 C25 H25A . . 109.5 ?
C19 C25 H25B . . 109.5 ?
H25A C25 H25B . . 109.5 ?
C19 C25 H25C . . 109.5 ?
H25A C25 H25C . . 109.5 ?
H25B C25 H25C . . 109.5 ?
C23 C26 K1 . . 89.96(8) ?
C23 C26 H26A . . 109.5 ?
K1 C26 H26A . . 49.4 ?
C23 C26 H26B . . 109.5 ?
K1 C26 H26B . . 74.6 ?
H26A C26 H26B . . 109.5 ?
C23 C26 H26C . . 109.5 ?
K1 C26 H26C . . 156.4 ?
H26A C26 H26C . . 109.5 ?
H26B C26 H26C . . 109.5 ?
C23 C27 H27A . . 109.5 ?
C23 C27 H27B . . 109.5 ?
H27A C27 H27B . . 109.5 ?
C23 C27 H27C . . 109.5 ?
H27A C27 H27C . . 109.5 ?
H27B C27 H27C . . 109.5 ?
C29 C28 H28A . . 109.5 ?
C29 C28 H28B . . 109.5 ?
H28A C28 H28B . . 109.5 ?
C29 C28 H28C . . 109.5 ?
H28A C28 H28C . . 109.5 ?
H28B C28 H28C . . 109.5 ?
C30 C29 C34 . . 117.19(14) ?
C30 C29 C28 . . 121.55(15) ?
C34 C29 C28 . . 121.25(15) ?
C30 C29 K1 . . 75.79(8) ?
C34 C29 K1 . . 80.77(8) ?
C28 C29 K1 . . 114.06(10) ?
C31 C30 C29 . . 122.13(14) ?
C31 C30 K1 . . 80.87(8) ?
C29 C30 K1 . . 79.30(8) ?
C31 C30 H30 . . 118.9 ?
C29 C30 H30 . . 118.9 ?
K1 C30 H30 . . 110.9 ?
C32 C31 C30 . . 119.84(14) ?
C32 C31 K1 . . 82.11(9) ?
C30 C31 K1 . . 74.46(8) ?
C32 C31 H31 . . 120.1 ?
C30 C31 H31 . . 120.1 ?
K1 C31 H31 . . 113.8 ?
C31 C32 C33 . . 119.59(14) ?
C31 C32 K1 . . 73.99(8) ?
C33 C32 K1 . . 78.80(9) ?
C31 C32 H32 . . 120.2 ?
C33 C32 H32 . . 120.2 ?
K1 C32 H32 . . 117.9 ?
C32 C33 C34 . . 120.59(14) ?
C32 C33 K1 . . 77.64(9) ?
C34 C33 K1 . . 75.21(9) ?
C32 C33 H33 . . 119.7 ?
C34 C33 H33 . . 119.7 ?
K1 C33 H33 . . 118.3 ?
C33 C34 C29 . . 120.66(14) ?
C33 C34 K1 . . 80.92(9) ?
C29 C34 K1 . . 74.46(8) ?
C33 C34 H34 . . 119.7 ?
C29 C34 H34 . . 119.7 ?
K1 C34 H34 . . 115.5 ?
C36 C35 H35A . . 109.5 ?
C36 C35 H35B . . 109.5 ?
H35A C35 H35B . . 109.5 ?
C36 C35 H35C . . 109.5 ?
H35A C35 H35C . . 109.5 ?
H35B C35 H35C . . 109.5 ?
C37 C36 C41 . . 119.9(4) ?
C37 C36 C35 . . 120.8(4) ?
C41 C36 C35 . . 119.2(4) ?
C36 C37 C38 . . 121.3(5) ?
C36 C37 H37 . . 119.3 ?
C38 C37 H37 . . 119.3 ?
C39 C38 C37 . . 118.8(5) ?
C39 C38 H38 . . 120.6 ?
C37 C38 H38 . . 120.6 ?
C38 C39 C40 . . 120.2(4) ?
C38 C39 H39 . . 119.9 ?
C40 C39 H39 . . 119.9 ?
C39 C40 C41 . . 119.9(5) ?
C39 C40 H40 . . 120.0 ?
C41 C40 H40 . . 120.0 ?
C36 C41 C40 . . 119.7(6) ?
C36 C41 H41 . . 120.2 ?
C40 C41 H41 . . 120.2 ?

loop_
_geom_bond_atom_site_label_1
_geom_bond_atom_site_label_2
_geom_bond_site_symmetry_2
_geom_bond_distance
_geom_bond_publ_flag
K1 O3 . 2.4589(9) ?
K1 N3 . 2.8590(11) ?
K1 N1 . 2.8938(11) ?
K1 C30 . 3.1957(14) ?
K1 C29 . 3.2392(14) ?
K1 C31 . 3.2749(15) ?
K1 C34 . 3.3184(15) ?
K1 C32 . 3.3748(15) ?
K1 C33 . 3.3891(15) ?
K1 C26 . 3.4803(16) ?
K1 Be1 . 3.5593(16) ?
Be1 O2 . 1.5257(18) ?
Be1 O1 . 1.5385(18) ?
Be1 O3 . 1.5458(18) ?
O1 N1 . 1.4402(12) ?
O2 N2 . 1.4435(13) ?
O3 N3 . 1.4391(13) ?
N1 C1 . 1.4964(16) ?
N1 C5 . 1.4975(15) ?
N2 C10 . 1.4829(16) ?
N2 C14 . 1.4878(15) ?
N3 C23 . 1.4856(16) ?
N3 C19 . 1.4961(17) ?
C1 C6 . 1.5325(18) ?
C1 C2 . 1.5397(19) ?
C1 C7 . 1.5421(19) ?
C2 C3 . 1.521(2) ?
C2 H2A . 0.99 ?
C2 H2B . 0.99 ?
C3 C4 . 1.521(2) ?
C3 H3A . 0.99 ?
C3 H3B . 0.99 ?
C4 C5 . 1.5351(18) ?
C4 H4A . 0.99 ?
C4 H4B . 0.99 ?
C5 C8 . 1.5325(17) ?
C5 C9 . 1.5398(17) ?
C6 H6A . 0.98 ?
C6 H6B . 0.98 ?
C6 H6C . 0.98 ?
C7 H7A . 0.98 ?
C7 H7B . 0.98 ?
C7 H7C . 0.98 ?
C8 H8A . 0.98 ?
C8 H8B . 0.98 ?
C8 H8C . 0.98 ?
C9 H9A . 0.98 ?
C9 H9B . 0.98 ?
C9 H9C . 0.98 ?
C10 C16 . 1.5320(19) ?
C10 C11 . 1.5375(18) ?
C10 C15 . 1.5459(19) ?
C11 C12 . 1.523(2) ?
C11 H11A . 0.99 ?
C11 H11B . 0.99 ?
C12 C13 . 1.522(2) ?
C12 H12A . 0.99 ?
C12 H12B . 0.99 ?
C13 C14 . 1.5339(18) ?
C13 H13A . 0.99 ?
C13 H13B . 0.99 ?
C14 C17 . 1.5314(18) ?
C14 C18 . 1.5417(18) ?
C15 H15A . 0.98 ?
C15 H15B . 0.98 ?
C15 H15C . 0.98 ?
C16 H16A . 0.98 ?
C16 H16B . 0.98 ?
C16 H16C . 0.98 ?
C17 H17A . 0.98 ?
C17 H17B . 0.98 ?
C17 H17C . 0.98 ?
C18 H18A . 0.98 ?
C18 H18B . 0.98 ?
C18 H18C . 0.98 ?
C19 C25 . 1.522(2) ?
C19 C24 . 1.529(2) ?
C19 C20 . 1.5446(18) ?
C20 C21 . 1.515(2) ?
C20 H20A . 0.99 ?
C20 H20B . 0.99 ?
C21 C22 . 1.524(2) ?
C21 H21A . 0.99 ?
C21 H21B . 0.99 ?
C22 C23 . 1.5428(18) ?
C22 H22A . 0.99 ?
C22 H22B . 0.99 ?
C23 C26 . 1.536(2) ?
C23 C27 . 1.5369(19) ?
C24 H24A . 0.98 ?
C24 H24B . 0.98 ?
C24 H24C . 0.98 ?
C25 H25A . 0.98 ?
C25 H25B . 0.98 ?
C25 H25C . 0.98 ?
C26 H26A . 0.98 ?
C26 H26B . 0.98 ?
C26 H26C . 0.98 ?
C27 H27A . 0.98 ?
C27 H27B . 0.98 ?
C27 H27C . 0.98 ?
C28 C29 . 1.502(2) ?
C28 H28A . 0.98 ?
C28 H28B . 0.98 ?
C28 H28C . 0.98 ?
C29 C30 . 1.389(2) ?
C29 C34 . 1.409(2) ?
C30 C31 . 1.385(2) ?
C30 H30 . 0.95 ?
C31 C32 . 1.381(2) ?
C31 H31 . 0.95 ?
C32 C33 . 1.381(2) ?
C32 H32 . 0.95 ?
C33 C34 . 1.389(2) ?
C33 H33 . 0.95 ?
C34 H34 . 0.95 ?
C35 C36 . 1.491(5) ?
C35 H35A . 0.98 ?
C35 H35B . 0.98 ?
C35 H35C . 0.98 ?
C36 C37 . 1.352(8) ?
C36 C41 . 1.370(7) ?
C37 C38 . 1.407(5) ?
C37 H37 . 0.95 ?
C38 C39 . 1.364(7) ?
C38 H38 . 0.95 ?
C39 C40 . 1.385(8) ?
C39 H39 . 0.95 ?
C40 C41 . 1.397(6) ?
C40 H40 . 0.95 ?
C41 H41 . 0.95 ?

loop_
_geom_torsion_atom_site_label_1
_geom_torsion_atom_site_label_2
_geom_torsion_atom_site_label_3
_geom_torsion_atom_site_label_4
_geom_torsion_site_symmetry_1
_geom_torsion_site_symmetry_2
_geom_torsion_site_symmetry_3
_geom_torsion_site_symmetry_4
_geom_torsion
_geom_torsion_publ_flag
O2 Be1 O1 N1 . . . . 179.84(10) ?
O3 Be1 O1 N1 . . . . 0.27(16) ?
K1 Be1 O1 N1 . . . . 3.21(9) ?
O1 Be1 O2 N2 . . . . 2.85(16) ?
O3 Be1 O2 N2 . . . . -177.61(10) ?
K1 Be1 O2 N2 . . . . 174.00(19) ?
O2 Be1 O3 N3 . . . . -6.4(2) ?
O1 Be1 O3 N3 . . . . 173.18(13) ?
K1 Be1 O3 N3 . . . . 168.1(2) ?
O2 Be1 O3 K1 . . . . -174.48(8) ?
O1 Be1 O3 K1 . . . . 5.07(15) ?
Be1 O1 N1 C1 . . . . -121.64(11) ?
Be1 O1 N1 C5 . . . . 113.16(11) ?
Be1 O1 N1 K1 . . . . -4.20(12) ?
Be1 O2 N2 C10 . . . . 118.93(11) ?
Be1 O2 N2 C14 . . . . -114.09(11) ?
Be1 O3 N3 C23 . . . . 77.87(19) ?
K1 O3 N3 C23 . . . . -111.99(9) ?
Be1 O3 N3 C19 . . . . -55.8(2) ?
K1 O3 N3 C19 . . . . 114.32(9) ?
Be1 O3 N3 K1 . . . . -170.15(18) ?
O1 N1 C1 C6 . . . . 68.03(12) ?
C5 N1 C1 C6 . . . . -172.43(11) ?
K1 N1 C1 C6 . . . . -51.77(11) ?
O1 N1 C1 C2 . . . . -175.59(9) ?
C5 N1 C1 C2 . . . . -56.05(13) ?
K1 N1 C1 C2 . . . . 64.61(10) ?
O1 N1 C1 C7 . . . . -50.73(13) ?
C5 N1 C1 C7 . . . . 68.81(14) ?
K1 N1 C1 C7 . . . . -170.53(9) ?
N1 C1 C2 C3 . . . . 53.10(15) ?
C6 C1 C2 C3 . . . . 168.54(12) ?
C7 C1 C2 C3 . . . . -74.05(15) ?
C1 C2 C3 C4 . . . . -54.49(16) ?
C2 C3 C4 C5 . . . . 55.90(15) ?
O1 N1 C5 C8 . . . . -65.89(11) ?
C1 N1 C5 C8 . . . . 174.74(10) ?
K1 N1 C5 C8 . . . . 53.95(10) ?
O1 N1 C5 C4 . . . . 176.92(9) ?
C1 N1 C5 C4 . . . . 57.56(13) ?
K1 N1 C5 C4 . . . . -63.23(10) ?
O1 N1 C5 C9 . . . . 52.69(13) ?
C1 N1 C5 C9 . . . . -66.67(14) ?
K1 N1 C5 C9 . . . . 172.54(8) ?
C3 C4 C5 N1 . . . . -55.91(14) ?
C3 C4 C5 C8 . . . . -171.51(11) ?
C3 C4 C5 C9 . . . . 71.09(14) ?
O2 N2 C10 C16 . . . . -66.90(12) ?
C14 N2 C10 C16 . . . . 172.38(10) ?
O2 N2 C10 C11 . . . . 177.26(10) ?
C14 N2 C10 C11 . . . . 56.53(14) ?
O2 N2 C10 C15 . . . . 52.65(13) ?
C14 N2 C10 C15 . . . . -68.08(14) ?
N2 C10 C11 C12 . . . . -53.96(15) ?
C16 C10 C11 C12 . . . . -168.27(12) ?
C15 C10 C11 C12 . . . . 73.29(15) ?
C10 C11 C12 C13 . . . . 55.24(16) ?
C11 C12 C13 C14 . . . . -55.65(16) ?
O2 N2 C14 C17 . . . . 67.21(11) ?
C10 N2 C14 C17 . . . . -172.39(10) ?
O2 N2 C14 C13 . . . . -176.84(9) ?
C10 N2 C14 C13 . . . . -56.44(13) ?
O2 N2 C14 C18 . . . . -52.47(13) ?
C10 N2 C14 C18 . . . . 67.93(14) ?
C12 C13 C14 N2 . . . . 54.16(14) ?
C12 C13 C14 C17 . . . . 168.46(12) ?
C12 C13 C14 C18 . . . . -73.27(15) ?
O3 N3 C19 C25 . . . . -60.12(14) ?
C23 N3 C19 C25 . . . . 170.29(12) ?
K1 N3 C19 C25 . . . . 5.86(14) ?
O3 N3 C19 C24 . . . . 61.31(14) ?
C23 N3 C19 C24 . . . . -68.28(15) ?
K1 N3 C19 C24 . . . . 127.29(11) ?
O3 N3 C19 C20 . . . . -175.44(10) ?
C23 N3 C19 C20 . . . . 54.97(14) ?
K1 N3 C19 C20 . . . . -109.46(10) ?
N3 C19 C20 C21 . . . . -53.61(15) ?
C25 C19 C20 C21 . . . . -167.81(12) ?
C24 C19 C20 C21 . . . . 73.62(16) ?
C19 C20 C21 C22 . . . . 57.30(15) ?
C20 C21 C22 C23 . . . . -57.74(15) ?
O3 N3 C23 C26 . . . . 59.90(13) ?
C19 N3 C23 C26 . . . . -170.31(11) ?
K1 N3 C23 C26 . . . . -5.53(13) ?
O3 N3 C23 C27 . . . . -60.85(14) ?
C19 N3 C23 C27 . . . . 68.94(15) ?
K1 N3 C23 C27 . . . . -126.29(10) ?
O3 N3 C23 C22 . . . . 174.40(10) ?
C19 N3 C23 C22 . . . . -55.81(14) ?
K1 N3 C23 C22 . . . . 108.96(10) ?
C21 C22 C23 N3 . . . . 54.87(14) ?
C21 C22 C23 C26 . . . . 169.54(12) ?
C21 C22 C23 C27 . . . . -72.95(15) ?
N3 C23 C26 K1 . . . . 3.98(9) ?
C27 C23 C26 K1 . . . . 129.92(9) ?
C22 C23 C26 K1 . . . . -110.45(9) ?
C34 C29 C30 C31 . . . . 0.4(2) ?
C28 C29 C30 C31 . . . . -178.27(15) ?
K1 C29 C30 C31 . . . . 71.97(13) ?
C34 C29 C30 K1 . . . . -71.57(12) ?
C28 C29 C30 K1 . . . . 109.75(14) ?
C29 C30 C31 C32 . . . . 0.0(2) ?
K1 C30 C31 C32 . . . . 71.10(13) ?
C29 C30 C31 K1 . . . . -71.15(13) ?
C30 C31 C32 C33 . . . . -0.3(2) ?
K1 C31 C32 C33 . . . . 66.71(13) ?
C30 C31 C32 K1 . . . . -66.96(12) ?
C31 C32 C33 C34 . . . . 0.2(2) ?
K1 C32 C33 C34 . . . . 64.33(14) ?
C31 C32 C33 K1 . . . . -64.16(13) ?
C32 C33 C34 C29 . . . . 0.2(2) ?
K1 C33 C34 C29 . . . . 65.79(13) ?
C32 C33 C34 K1 . . . . -65.59(14) ?
C30 C29 C34 C33 . . . . -0.5(2) ?
C28 C29 C34 C33 . . . . 178.20(15) ?
K1 C29 C34 C33 . . . . -69.19(14) ?
C30 C29 C34 K1 . . . . 68.71(12) ?
C28 C29 C34 K1 . . . . -112.61(14) ?
C41 C36 C37 C38 . . . . 3.4(11) ?
C35 C36 C37 C38 . . . . -179.0(5) ?
C36 C37 C38 C39 . . . . -2.3(9) ?
C37 C38 C39 C40 . . . . 1.2(7) ?
C38 C39 C40 C41 . . . . -1.3(8) ?
C37 C36 C41 C40 . . . . -3.4(11) ?
C35 C36 C41 C40 . . . . 178.9(5) ?
C39 C40 C41 C36 . . . . 2.4(9) ?
